data_4132819
loop_
_publ_author_name
'Zhang, Yuanyuan'
'Zhang, Xuan'
'Lyu, Jiafei'
'Otake, Ken-Ichi'
'Wang, Xingjie'
'Redfern, Louis R.'
'Malliakas, Christos D.'
'Li, Zhanyong'
'Islamoglu, Timur'
'Wang, Bo'
'Farha, Omar K.'

_publ_section_title
;
 A Flexible Metal-Organic Framework with 4-Connected Zr<sub>6</sub> Nodes.
;
_journal_issue 36
_journal_name_full 'Journal of the American Chemical Society'
_journal_page_first 11179
_journal_page_last 11183
_journal_paper_doi 10.1021/jacs.8b06789
_journal_volume 140
_journal_year 2018
_chemical_formula_moiety '0.13(C104 H40 O128 Zr24)'
_chemical_formula_sum 'C12.76 H5 O16 Zr3'
_chemical_formula_weight 687.89
_space_group_crystal_system orthorhombic
_space_group_IT_number 74
_space_group_name_Hall '-I 2b 2'
_space_group_name_H-M_alt 'I m m a'
_atom_sites_solution_hydrogens geom
_atom_sites_solution_primary dual
_audit_creation_date 2018-05-29
_audit_creation_method
;
Olex2 1.2
(compiled 2018.05.18 svn.r3508 for OlexSys, GUI svn.r5497)
;
_cell_angle_alpha 90
_cell_angle_beta 90
_cell_angle_gamma 90
_cell_formula_units_Z 8
_cell_length_a 25.297(8)
_cell_length_b 28.549(6)
_cell_length_c 13.719(5)
_cell_measurement_reflns_used 4361
_cell_measurement_temperature 200
_cell_measurement_theta_max 23.59
_cell_measurement_theta_min 2.30
_cell_volume 9908(5)
_computing_cell_refinement 'SAINT V8.38A (?, 2016)'
_computing_data_reduction 'SAINT V8.38A (?, 2016)'
_computing_molecular_graphics 'Olex2 (Dolomanov et al., 2009)'
_computing_publication_material 'Olex2 (Dolomanov et al., 2009)'
_computing_structure_refinement 'ShelXL (Sheldrick, 2015)'
_computing_structure_solution 'ShelXT (Sheldrick, 2015)'
_diffrn_ambient_temperature 199.99
_diffrn_detector 'Bruker APEX2 area detector'
_diffrn_detector_area_resol_mean 7.9
_diffrn_detector_type 'CCD area detector'
_diffrn_measured_fraction_theta_full 0.991
_diffrn_measured_fraction_theta_max 0.995
_diffrn_measurement_device 'three-circle diffractometer'
_diffrn_measurement_device_type 'Bruker SMART APEX2 area detector'
_diffrn_measurement_method '\w and \f scans'
_diffrn_radiation_monochromator 'mirror optics'
_diffrn_radiation_probe x-ray
_diffrn_radiation_type MoK\a
_diffrn_radiation_wavelength 0.71073
_diffrn_reflns_av_R_equivalents 0.1313
_diffrn_reflns_av_unetI/netI 0.1031
_diffrn_reflns_Laue_measured_fraction_full 0.991
_diffrn_reflns_Laue_measured_fraction_max 0.995
_diffrn_reflns_limit_h_max 30
_diffrn_reflns_limit_h_min -30
_diffrn_reflns_limit_k_max 23
_diffrn_reflns_limit_k_min -34
_diffrn_reflns_limit_l_max 16
_diffrn_reflns_limit_l_min -16
_diffrn_reflns_number 34655
_diffrn_reflns_point_group_measured_fraction_full 0.991
_diffrn_reflns_point_group_measured_fraction_max 0.995
_diffrn_reflns_theta_full 25.242
_diffrn_reflns_theta_max 25.209
_diffrn_reflns_theta_min 1.610
_diffrn_source 'microfocus sealed X-ray tube'
_diffrn_source_type 'Incoatec I\ms'
_diffrn_standards_number 0
_exptl_absorpt_coefficient_mu 0.652
_exptl_absorpt_correction_T_max 0.7452
_exptl_absorpt_correction_T_min 0.5711
_exptl_absorpt_correction_type multi-scan
_exptl_absorpt_process_details
'SADABS-2016/2 (Bruker,2016/2) was used for absorption correction. wR2(int) was 0.1110 before and 0.0701 after correction. The Ratio of minimum to maximum transmission is 0.7664. The \l/2 correction factor is Not present.'
_exptl_crystal_colour colourless
_exptl_crystal_colour_primary colourless
_exptl_crystal_density_diffrn 0.922
_exptl_crystal_description block
_exptl_crystal_F_000 2636
_exptl_crystal_size_max 0.05
_exptl_crystal_size_mid 0.04
_exptl_crystal_size_min 0.03
_refine_diff_density_max 2.424
_refine_diff_density_min -1.473
_refine_diff_density_rms 0.172
_refine_ls_extinction_method none
_refine_ls_goodness_of_fit_ref 1.212
_refine_ls_hydrogen_treatment constr
_refine_ls_matrix_type full
_refine_ls_number_parameters 163
_refine_ls_number_reflns 4664
_refine_ls_number_restraints 13
_refine_ls_restrained_S_all 1.212
_refine_ls_R_factor_all 0.2241
_refine_ls_R_factor_gt 0.1303
_refine_ls_shift/su_max 0.001
_refine_ls_shift/su_mean 0.000
_refine_ls_structure_factor_coef Fsqd
_refine_ls_weighting_details 'w=1/[\s^2^(Fo^2^)+(0.2000P)^2^] where P=(Fo^2^+2Fc^2^)/3'
_refine_ls_weighting_scheme calc
_refine_ls_wR_factor_gt 0.3431
_refine_ls_wR_factor_ref 0.4277
_reflns_Friedel_coverage 0.000
_reflns_number_gt 1784
_reflns_number_total 4664
_reflns_threshold_expression 'I > 2\s(I)'
_cod_data_source_file ja8b06789_si_006.cif
_cod_data_source_block xz21byz_0m_a
_cod_database_code 4132819
_shelxl_version_number 2014/6
_shelx_space_group_comment
;
The symmetry employed for this shelxl refinement is uniquely defined
by the following loop, which should always be used as a source of
symmetry information in preference to the above space-group names.
They are only intended as comments.
;
_shelx_estimated_absorpt_t_max 0.981
_shelx_estimated_absorpt_t_min 0.968
_olex2_refinement_description
;
1. Fixed Uiso
 At 1.2 times of:
  All C(H) groups
2. Restrained distances
 C7-C8
 1.39 with sigma of 0.04
3. Uiso/Uaniso restraints and constraints
Uanis(C8) \\sim Ueq, Uanis(C8A) \\sim Ueq: with sigma of 0.1 and sigma for
terminal atoms of 0.2
4. Others
 Fixed Sof: C8A(0.5) H8A(0.5) C8(0.5) H8(0.5)
5.a Aromatic/amide H refined with riding coordinates:
 C4(H4), C5(H5), C8A(H8A), C8(H8)
;
_olex2_submission_special_instructions 'No special instructions were received'

loop_
_space_group_symop_operation_xyz
'x, y, z'
'-x, -y+1/2, z'
'-x, y+1/2, -z'
'x, -y, -z'
'x+1/2, y+1/2, z+1/2'
'-x+1/2, -y+1, z+1/2'
'-x+1/2, y+1, -z+1/2'
'x+1/2, -y+1/2, -z+1/2'
'-x, -y, -z'
'x, y-1/2, -z'
'x, -y-1/2, z'
'-x, y, z'
'-x+1/2, -y+1/2, -z+1/2'
'x+1/2, y, -z+1/2'
'x+1/2, -y, z+1/2'
'-x+1/2, y+1/2, z+1/2'

loop_
_atom_site_label
_atom_site_type_symbol
_atom_site_fract_x
_atom_site_fract_y
_atom_site_fract_z
_atom_site_U_iso_or_equiv
_atom_site_adp_type
_atom_site_occupancy
_atom_site_site_symmetry_order
_atom_site_calc_flag
_atom_site_refinement_flags_posn
_atom_site_refinement_flags_adp
_atom_site_refinement_flags_occupancy
_atom_site_disorder_assembly
_atom_site_disorder_group
Zr2 Zr 0.66120(6) 0.7500 0.3214(2) 0.0906(10) Uani 1 2 d S T P . .
Zr1 Zr 0.77817(5) 0.81146(7) 0.3663(2) 0.1208(11) Uani 1 1 d . . . . .
O8 O 0.5989(3) 0.7033(4) 0.2603(8) 0.083(3) Uani 1 1 d . . . . .
O1 O 0.8179(7) 0.7500 0.3352(13) 0.117(6) Uani 1 2 d S T P . .
O7 O 0.7347(5) 0.7500 0.4025(17) 0.144(8) Uani 1 2 d S T P . .
O6 O 0.7064(4) 0.8089(4) 0.2798(15) 0.164(7) Uani 1 1 d . . . . .
O9 O 0.6382(4) 0.6644(5) 0.1442(13) 0.171(7) Uani 1 1 d . . . . .
O5 O 0.6392(5) 0.7981(6) 0.4338(15) 0.165(6) Uani 1 1 d . . . . .
C2 C 0.5984(5) 0.6759(6) 0.1875(19) 0.116(7) Uani 1 1 d . . . . .
C4 C 0.5000 0.6753(8) 0.2017(18) 0.096(8) Uani 1 2 d S T P . .
H4 H 0.5000 0.7034 0.2388 0.115 Uiso 1 2 calc RS T P . .
O3 O 0.7768(5) 0.8880(6) 0.3473(15) 0.212(9) Uani 1 1 d . . . . .
O4 O 0.7177(6) 0.8385(8) 0.4750(13) 0.200(9) Uani 1 1 d . . . . .
C3 C 0.5474(5) 0.6527(6) 0.1719(16) 0.124(8) Uani 1 1 d . . . . .
C5 C 0.5470(6) 0.6118(7) 0.1264(19) 0.175(12) Uani 1 1 d . . . . .
H5 H 0.5795 0.5963 0.1139 0.210 Uiso 1 1 calc R . . A .
O2 O 0.8111(6) 0.8013(8) 0.5107(16) 0.264(12) Uani 1 1 d . . . . .
C1 C 0.6653(9) 0.8258(14) 0.4856(18) 0.208(17) Uani 1 1 d . . . . .
C6 C 0.5000 0.5911(13) 0.096(3) 0.22(2) Uani 1 2 d S T P B 2
C7 C 0.5000 0.5444(11) 0.058(4) 0.193(18) Uani 1 2 d DS T P . .
C8A C 0.4622(14) 0.5325(17) -0.024(5) 0.150(19) Uani 0.5 1 d . U . B .
H8A H 0.4372 0.5558 -0.0423 0.180 Uiso 0.5 1 calc R . . . .
C8 C 0.4607(16) 0.5090(17) 0.075(5) 0.18(2) Uani 0.5 1 d D U . B .
H8 H 0.4336 0.5144 0.1216 0.212 Uiso 0.5 1 calc R . . . .

loop_
_atom_site_aniso_label
_atom_site_aniso_U_11
_atom_site_aniso_U_22
_atom_site_aniso_U_33
_atom_site_aniso_U_23
_atom_site_aniso_U_13
_atom_site_aniso_U_12
Zr2 0.0173(8) 0.0599(14) 0.195(3) 0.000 0.0039(11) 0.000
Zr1 0.0237(7) 0.1023(17) 0.236(3) -0.0683(15) 0.0045(9) -0.0029(7)
O8 0.036(5) 0.064(7) 0.150(10) 0.011(7) 0.019(6) -0.003(4)
O1 0.097(12) 0.053(10) 0.200(18) 0.000 0.027(11) 0.000
O7 0.043(8) 0.098(13) 0.29(3) 0.000 -0.009(11) 0.000
O6 0.062(7) 0.087(10) 0.34(2) -0.005(11) -0.037(11) -0.033(6)
O9 0.023(5) 0.118(11) 0.37(2) -0.087(12) 0.011(8) 0.005(6)
O5 0.055(7) 0.183(15) 0.258(19) -0.034(14) 0.018(10) 0.022(8)
C2 0.024(7) 0.063(11) 0.26(2) -0.067(13) -0.007(10) 0.014(7)
C4 0.013(7) 0.115(19) 0.16(2) -0.046(16) 0.000 0.000
O3 0.065(8) 0.138(14) 0.43(3) -0.116(14) 0.046(11) 0.005(9)
O4 0.096(11) 0.27(2) 0.234(18) -0.145(16) 0.029(11) -0.013(13)
C3 0.036(7) 0.076(12) 0.26(2) -0.073(13) -0.002(10) -0.006(7)
C5 0.037(8) 0.114(16) 0.37(3) -0.151(19) -0.002(13) -0.004(9)
O2 0.067(9) 0.41(3) 0.32(2) -0.14(2) -0.022(13) -0.014(14)
C1 0.093(17) 0.40(5) 0.133(19) -0.16(2) -0.003(15) 0.06(2)
C6 0.040(12) 0.18(3) 0.45(6) -0.23(4) 0.000 0.000
C7 0.048(13) 0.11(3) 0.42(6) -0.08(3) 0.000 0.000
C8A 0.053(19) 0.11(4) 0.29(6) -0.10(4) -0.01(3) 0.00(2)
C8 0.08(2) 0.13(4) 0.32(6) -0.08(5) -0.03(4) -0.03(3)

loop_
_atom_type_symbol
_atom_type_description
_atom_type_scat_dispersion_real
_atom_type_scat_dispersion_imag
_atom_type_scat_source
C C 0.0033 0.0016 'International Tables Vol C Tables 4.2.6.8 and 6.1.1.4'
H H 0.0000 0.0000 'International Tables Vol C Tables 4.2.6.8 and 6.1.1.4'
O O 0.0106 0.0060 'International Tables Vol C Tables 4.2.6.8 and 6.1.1.4'
Zr Zr -2.9673 0.5597 'International Tables Vol C Tables 4.2.6.8 and 6.1.1.4'

loop_
_geom_angle_atom_site_label_1
_geom_angle_atom_site_label_2
_geom_angle_atom_site_label_3
_geom_angle
_geom_angle_site_symmetry_1
_geom_angle_site_symmetry_3
Zr1 Zr2 Zr1 60.70(9) 13_665 7_645
Zr1 Zr2 Zr1 90.60(6) 7_645 11_575
Zr1 Zr2 Zr1 60.27(7) 11_575 .
Zr1 Zr2 Zr1 60.20(8) 7_645 .
Zr1 Zr2 Zr1 90.59(6) 13_665 .
Zr1 Zr2 Zr1 60.20(8) 13_665 11_575
O8 Zr2 Zr1 74.4(3) 11_575 7_645
O8 Zr2 Zr1 165.0(3) 11_575 11_575
O8 Zr2 Zr1 109.6(3) . 7_645
O8 Zr2 Zr1 109.6(3) 11_575 13_665
O8 Zr2 Zr1 165.0(3) . .
O8 Zr2 Zr1 111.4(2) . 11_575
O8 Zr2 Zr1 74.4(3) . 13_665
O8 Zr2 Zr1 111.4(2) 11_575 .
O8 Zr2 O8 73.5(5) 11_575 .
O1 Zr2 Zr1 88.2(4) 13_665 11_575
O1 Zr2 Zr1 88.2(4) 13_665 .
O1 Zr2 Zr1 34.4(2) 13_665 7_645
O1 Zr2 Zr1 34.4(2) 13_665 13_665
O1 Zr2 O8 78.7(5) 13_665 .
O1 Zr2 O8 78.7(5) 13_665 11_575
O7 Zr2 Zr1 90.1(5) . 7_645
O7 Zr2 Zr1 35.2(3) . .
O7 Zr2 Zr1 35.2(3) . 11_575
O7 Zr2 Zr1 90.1(5) . 13_665
O7 Zr2 O8 143.2(2) . .
O7 Zr2 O8 143.2(2) . 11_575
O7 Zr2 O1 107.1(8) . 13_665
O6 Zr2 Zr1 87.9(5) . 13_665
O6 Zr2 Zr1 89.3(3) 11_575 .
O6 Zr2 Zr1 32.7(5) . 7_645
O6 Zr2 Zr1 35.8(4) . .
O6 Zr2 Zr1 89.3(3) . 11_575
O6 Zr2 Zr1 87.9(5) 11_575 7_645
O6 Zr2 Zr1 32.7(5) 11_575 13_665
O6 Zr2 Zr1 35.8(4) 11_575 11_575
O6 Zr2 O8 78.8(4) . 11_575
O6 Zr2 O8 78.8(4) 11_575 .
O6 Zr2 O8 139.3(6) . .
O6 Zr2 O8 139.3(6) 11_575 11_575
O6 Zr2 O1 67.0(6) 11_575 13_665
O6 Zr2 O1 67.0(6) . 13_665
O6 Zr2 O7 71.0(5) 11_575 .
O6 Zr2 O7 71.0(5) . .
O6 Zr2 O6 105.5(8) 11_575 .
O6 Zr2 O5 79.9(7) 11_575 11_575
O6 Zr2 O5 147.9(7) 11_575 .
O6 Zr2 O5 79.9(7) . .
O6 Zr2 O5 147.9(7) . 11_575
O5 Zr2 Zr1 114.6(4) 11_575 .
O5 Zr2 Zr1 76.7(4) . .
O5 Zr2 Zr1 108.9(5) . 7_645
O5 Zr2 Zr1 166.9(4) 11_575 7_645
O5 Zr2 Zr1 76.7(4) 11_575 11_575
O5 Zr2 Zr1 166.9(4) . 13_665
O5 Zr2 Zr1 108.9(5) 11_575 13_665
O5 Zr2 Zr1 114.6(4) . 11_575
O5 Zr2 O8 118.1(5) 11_575 11_575
O5 Zr2 O8 118.1(5) . .
O5 Zr2 O8 72.7(5) . 11_575
O5 Zr2 O8 72.7(5) 11_575 .
O5 Zr2 O1 139.6(5) 11_575 13_665
O5 Zr2 O1 139.6(5) . 13_665
O5 Zr2 O7 81.5(6) . .
O5 Zr2 O7 81.6(6) 11_575 .
O5 Zr2 O5 80.0(10) . 11_575
Zr2 Zr1 Zr2 89.40(6) 13_665 .
Zr2 Zr1 Zr1 59.65(4) 13_665 11_575
Zr2 Zr1 Zr1 59.86(3) . 11_575
Zr2 Zr1 Zr1 60.22(7) 13_665 7_645
Zr1 Zr1 Zr2 59.58(6) 7_645 .
Zr1 Zr1 Zr1 90.0 7_645 11_575
O1 Zr1 Zr2 87.1(5) . .
O1 Zr1 Zr2 37.2(5) . 13_665
O1 Zr1 Zr1 31.9(4) . 11_575
O1 Zr1 Zr1 90.6(5) . 7_645
O1 Zr1 O7 66.4(6) . .
O1 Zr1 O6 105.4(6) . .
O1 Zr1 O9 77.8(5) . 13_665
O1 Zr1 O3 145.7(5) . .
O1 Zr1 O4 138.7(8) . .
O1 Zr1 O2 83.5(7) . .
O7 Zr1 Zr2 89.1(5) . 13_665
O7 Zr1 Zr2 36.0(5) . .
O7 Zr1 Zr1 90.2(6) . 7_645
O7 Zr1 Zr1 34.5(4) . 11_575
O7 Zr1 O6 70.6(6) . .
O7 Zr1 O9 139.4(5) . 13_665
O7 Zr1 O3 146.9(4) . .
O7 Zr1 O4 77.2(7) . .
O7 Zr1 O2 82.8(8) . .
O6 Zr1 Zr2 34.8(4) . .
O6 Zr1 Zr2 34.0(3) 7_645 13_665
O6 Zr1 Zr2 87.0(5) . 13_665
O6 Zr1 Zr2 88.3(4) 7_645 .
O6 Zr1 Zr1 88.1(3) . 11_575
O6 Zr1 Zr1 88.0(3) 7_645 11_575
O6 Zr1 Zr1 32.8(5) . 7_645
O6 Zr1 Zr1 35.1(3) 7_645 7_645
O6 Zr1 O1 71.0(6) 7_645 .
O6 Zr1 O7 107.3(7) 7_645 .
O6 Zr1 O6 67.8(7) 7_645 .
O6 Zr1 O9 76.5(5) 7_645 13_665
O6 Zr1 O9 140.3(7) . 13_665
O6 Zr1 O3 85.6(6) 7_645 .
O6 Zr1 O3 87.4(5) . .
O6 Zr1 O4 78.8(7) . .
O6 Zr1 O4 141.7(6) 7_645 .
O6 Zr1 O2 144.9(5) 7_645 .
O9 Zr1 Zr2 161.3(4) 13_665 .
O9 Zr1 Zr2 71.9(4) 13_665 13_665
O9 Zr1 Zr1 108.0(4) 13_665 11_575
O9 Zr1 Zr1 109.2(5) 13_665 7_645
O9 Zr1 O4 125.2(5) 13_665 .
O3 Zr1 Zr2 114.9(5) . 13_665
O3 Zr1 Zr2 117.7(4) . .
O3 Zr1 Zr1 83.4(5) . 7_645
O3 Zr1 Zr1 173.2(5) . 11_575
O3 Zr1 O9 72.6(5) . 13_665
O3 Zr1 O4 74.3(7) . .
O4 Zr1 Zr2 73.5(4) . .
O4 Zr1 Zr2 162.9(4) . 13_665
O4 Zr1 Zr1 109.8(6) . 11_575
O4 Zr1 Zr1 108.9(5) . 7_645
O2 Zr1 Zr2 116.1(5) . 13_665
O2 Zr1 Zr2 114.8(5) . .
O2 Zr1 Zr1 172.2(6) . 7_645
O2 Zr1 Zr1 82.3(6) . 11_575
O2 Zr1 O6 144.7(7) . .
O2 Zr1 O9 74.7(7) . 13_665
O2 Zr1 O3 104.3(8) . .
O2 Zr1 O4 72.8(7) . .
C2 O8 Zr2 132.3(9) . .
Zr1 O1 Zr2 108.4(6) 11_575 13_665
Zr1 O1 Zr2 108.4(6) . 13_665
Zr1 O1 Zr1 116.2(8) . 11_575
Zr1 O7 Zr2 108.8(7) 11_575 .
Zr1 O7 Zr2 108.8(7) . .
Zr1 O7 Zr1 111.0(7) . 11_575
Zr2 O6 Zr1 109.4(7) . .
Zr1 O6 Zr2 113.3(7) 7_645 .
Zr1 O6 Zr1 112.1(6) 7_645 .
C2 O9 Zr1 137.3(12) . 13_665
C1 O5 Zr2 132.6(13) . .
O8 C2 C3 113.7(15) . .
O9 C2 O8 122.9(14) . .
O9 C2 C3 122.5(17) . .
C3 C4 C3 115.0(19) . 12_655
C1 O4 Zr1 128.8(14) . .
C4 C3 C2 119.7(14) . .
C5 C3 C2 118.2(14) . .
C5 C3 C4 122.0(14) . .
C3 C5 C6 121.5(15) . .
O5 C1 O4 127.7(18) . .
C5 C6 C5 118(2) 12_655 .
C5 C6 C7 120.4(14) 12_655 .
C5 C6 C7 120.4(14) . .
C6 C7 C8A 119(3) . 12_655
C6 C7 C8A 119(3) . .
C6 C7 C8 126(3) . 12_655
C6 C7 C8 126(3) . .
C8A C7 C8A 78(4) . 12_655
C8 C7 C8A 62(2) 12_655 12_655
C8 C7 C8A 62(2) . .
C8 C7 C8A 114(3) . 12_655
C8 C7 C8A 114(3) 12_655 .
C8 C7 C8 87(5) . 12_655
C8 C8A C7 126(5) 4_565 .
C8A C8 C7 120(5) 4_565 .

loop_
_geom_bond_atom_site_label_1
_geom_bond_atom_site_label_2
_geom_bond_distance
_geom_bond_site_symmetry_2
Zr2 Zr1 3.473(3) 13_665
Zr2 Zr1 3.473(3) 7_645
Zr2 Zr1 3.495(2) 11_575
Zr2 Zr1 3.495(2) .
Zr2 O8 2.228(10) .
Zr2 O8 2.227(10) 11_575
Zr2 O1 2.212(17) 13_665
Zr2 O7 2.168(17) .
Zr2 O6 2.113(12) .
Zr2 O6 2.113(12) 11_575
Zr2 O5 2.139(18) .
Zr2 O5 2.139(18) 11_575
Zr1 Zr2 3.473(3) 13_665
Zr1 Zr1 3.509(4) 11_575
Zr1 Zr1 3.494(5) 7_645
Zr1 O1 2.067(9) .
Zr1 O7 2.129(9) .
Zr1 O6 2.169(13) .
Zr1 O6 2.04(2) 7_645
Zr1 O9 2.229(10) 13_665
Zr1 O3 2.201(18) .
Zr1 O4 2.272(14) .
Zr1 O2 2.17(2) .
O8 C2 1.270(19) .
O1 Zr2 2.212(17) 13_665
O1 Zr1 2.067(9) 11_575
O7 Zr1 2.129(9) 11_575
O6 Zr1 2.04(2) 7_645
O9 Zr1 2.229(10) 13_665
O9 C2 1.216(19) .
O5 C1 1.25(3) .
C2 C3 1.464(18) .
C4 C3 1.422(18) .
C4 C3 1.422(18) 12_655
O4 C1 1.38(3) .
C3 C5 1.33(2) .
C5 C6 1.390(18) .
C6 C5 1.390(18) 12_655
C6 C7 1.43(4) .
C7 C8A 1.52(5) .
C7 C8A 1.52(5) 12_655
C7 C8 1.44(3) .
C7 C8 1.44(3) 12_655
C8A C8 1.38(5) 4_565
C8 C8A 1.38(5) 4_565

loop_
_smtbx_masks_void_nr
_smtbx_masks_void_average_x
_smtbx_masks_void_average_y
_smtbx_masks_void_average_z
_smtbx_masks_void_volume
_smtbx_masks_void_count_electrons
1 -0.749 -0.258 -0.572 6793.7 936.3
